data_4034377
loop_
_publ_author_name
'Potopnyk, Mykhaylo A.'
'Volyniuk, Dmytro'
'Luboradzki, Roman'
'Ceborska, Magdalena'
'Hladka, Iryna'
'Danyliv, Yan'
'Gra\<zulevi\<cius, Juozas Vidas'

_publ_section_title
;
 Application of the Suzuki-Miyaura Reaction for the Postfunctionalization
 of the Benzo[4,5]thiazolo[3,2- c][1,3,5,2]oxadiazaborinine Core: An
 Approach toward Fluorescent Dyes.
;
_journal_issue 9
_journal_name_full 'The Journal of organic chemistry'
_journal_page_first 5614
_journal_page_last 5626
_journal_paper_doi 10.1021/acs.joc.9b00566
_journal_volume 84
_journal_year 2019
_chemical_formula_sum 'C24 H23 B F2 N4 O S'
_chemical_formula_weight 464.33
_space_group_IT_number 19
_space_group_name_Hall 'P 2ac 2ab'
_space_group_name_H-M_alt 'P 21 21 21'
_symmetry_cell_setting orthorhombic
_symmetry_space_group_name_H-M 'P 21 21 21'
_atom_sites_solution_hydrogens geom
_atom_sites_solution_primary direct
_atom_sites_solution_secondary difmap
_audit_creation_method SHELXL-97
_cell_angle_alpha 90.00
_cell_angle_beta 90.00
_cell_angle_gamma 90.00
_cell_formula_units_Z 4
_cell_length_a 5.9096(2)
_cell_length_b 7.6125(2)
_cell_length_c 47.0191(11)
_cell_measurement_reflns_used 2715
_cell_measurement_temperature 100.01(10)
_cell_measurement_theta_max 71.7165
_cell_measurement_theta_min 2.8170
_cell_volume 2115.24(10)
_computing_structure_refinement 'SHELXL-97 (Sheldrick, 2008)'
_diffrn_ambient_temperature 100.01(10)
_diffrn_measured_fraction_theta_full 0.981
_diffrn_measured_fraction_theta_max 0.981
_diffrn_measurement_device_type 'SuperNova, Dual, Cu at zero, Eos'
_diffrn_radiation_monochromator mirror
_diffrn_radiation_source 'SuperNova (Cu) X-ray Source'
_diffrn_radiation_type 'Cu K\a'
_diffrn_radiation_wavelength 1.5418
_diffrn_reflns_av_R_equivalents 0.0212
_diffrn_reflns_av_sigmaI/netI 0.0340
_diffrn_reflns_limit_h_max 7
_diffrn_reflns_limit_h_min -5
_diffrn_reflns_limit_k_max 4
_diffrn_reflns_limit_k_min -9
_diffrn_reflns_limit_l_max 41
_diffrn_reflns_limit_l_min -57
_diffrn_reflns_number 4858
_diffrn_reflns_theta_full 71.86
_diffrn_reflns_theta_max 71.86
_diffrn_reflns_theta_min 3.76
_exptl_absorpt_coefficient_mu 1.735
_exptl_absorpt_correction_T_max 1.00000
_exptl_absorpt_correction_T_min 0.85735
_exptl_absorpt_correction_type multi-scan
_exptl_absorpt_process_details
;
CrysAlisPro, Agilent Technologies,
Version 1.171.35.21b (release 03-02-2012 CrysAlis171 .NET)
(compiled Feb  3 2012,10:37:01)
Empirical absorption correction using spherical harmonics,
 implemented in SCALE3 ABSPACK scaling algorithm.
;
_exptl_crystal_colour yellow
_exptl_crystal_density_diffrn 1.458
_exptl_crystal_density_method 'not measured'
_exptl_crystal_description block
_exptl_crystal_F_000 968
_exptl_crystal_size_max 0.1
_exptl_crystal_size_mid 0.06
_exptl_crystal_size_min 0.05
_refine_diff_density_max 0.240
_refine_diff_density_min -0.199
_refine_diff_density_rms 0.040
_refine_ls_abs_structure_details 'Flack H D (1983), Acta Cryst. A39, 876-881'
_refine_ls_abs_structure_Flack -0.014(18)
_refine_ls_extinction_method none
_refine_ls_goodness_of_fit_ref 1.074
_refine_ls_hydrogen_treatment riding
_refine_ls_matrix_type full
_refine_ls_number_parameters 302
_refine_ls_number_reflns 3340
_refine_ls_number_restraints 0
_refine_ls_restrained_S_all 1.074
_refine_ls_R_factor_all 0.0331
_refine_ls_R_factor_gt 0.0307
_refine_ls_shift/su_max 0.000
_refine_ls_shift/su_mean 0.000
_refine_ls_structure_factor_coef Fsqd
_refine_ls_weighting_details 'calc w=1/[\s^2^(Fo^2^)+(0.0419P)^2^+0.1400P] where P=(Fo^2^+2Fc^2^)/3'
_refine_ls_weighting_scheme calc
_refine_ls_wR_factor_gt 0.0788
_refine_ls_wR_factor_ref 0.0806
_reflns_number_gt 3174
_reflns_number_total 3340
_reflns_threshold_expression >2\s(I)
_cod_data_source_file jo9b00566_si_007.cif
_cod_data_source_block mpc462_01
_cod_original_sg_symbol_H-M P212121
_cod_database_code 4034377

loop_
_symmetry_equiv_pos_as_xyz
'x, y, z'
'-x+1/2, -y, z+1/2'
'x+1/2, -y+1/2, -z'
'-x, y+1/2, -z+1/2'

loop_
_atom_site_label
_atom_site_type_symbol
_atom_site_fract_x
_atom_site_fract_y
_atom_site_fract_z
_atom_site_U_iso_or_equiv
_atom_site_adp_type
_atom_site_occupancy
_atom_site_symmetry_multiplicity
_atom_site_calc_flag
_atom_site_refinement_flags
C1 C -0.7864(4) -0.1705(3) -0.32321(4) 0.0293(5) Uani 1 1 d .
H1A H -0.9422 -0.2044 -0.3214 0.044 Uiso 1 1 calc R
H1B H -0.7363 -0.1920 -0.3423 0.044 Uiso 1 1 calc R
H1C H -0.7711 -0.0478 -0.3189 0.044 Uiso 1 1 calc R
C2 C -0.4524(4) -0.3648(3) -0.31475(4) 0.0318(5) Uani 1 1 d .
H2A H -0.3198 -0.3298 -0.3044 0.048 Uiso 1 1 calc R
H2B H -0.4337 -0.3360 -0.3345 0.048 Uiso 1 1 calc R
H2C H -0.4739 -0.4892 -0.3128 0.048 Uiso 1 1 calc R
C3 C -0.7009(4) -0.2795(3) -0.27547(4) 0.0239(4) Uani 1 1 d .
C4 C -0.5666(4) -0.3775(3) -0.25611(4) 0.0254(4) Uani 1 1 d .
H4 H -0.4433 -0.4408 -0.2629 0.030 Uiso 1 1 calc R
C5 C -0.6154(4) -0.3805(3) -0.22760(4) 0.0248(4) Uani 1 1 d .
H5 H -0.5240 -0.4455 -0.2154 0.030 Uiso 1 1 calc R
C6 C -0.8008(4) -0.2874(3) -0.21637(4) 0.0225(4) Uani 1 1 d .
C7 C -0.9378(4) -0.1930(3) -0.23557(4) 0.0251(4) Uani 1 1 d .
H7 H -1.0629 -0.1320 -0.2287 0.030 Uiso 1 1 calc R
C8 C -0.8906(4) -0.1892(3) -0.26402(4) 0.0246(4) Uani 1 1 d .
H8 H -0.9847 -0.1261 -0.2761 0.030 Uiso 1 1 calc R
C9 C -0.8484(4) -0.2914(3) -0.18626(4) 0.0232(4) Uani 1 1 d .
C10 C -0.7804(4) -0.3942(3) -0.14185(4) 0.0243(4) Uani 1 1 d .
C11 C -0.8067(3) -0.4579(3) -0.09035(4) 0.0231(4) Uani 1 1 d .
C12 C -0.9656(4) -0.3376(2) -0.10033(4) 0.0218(4) Uani 1 1 d .
C13 C -1.1205(4) -0.2652(3) -0.08143(4) 0.0253(4) Uani 1 1 d .
H13 H -1.2278 -0.1847 -0.0877 0.030 Uiso 1 1 calc R
C14 C -1.1124(4) -0.3147(3) -0.05313(4) 0.0250(4) Uani 1 1 d .
H14 H -1.2166 -0.2661 -0.0406 0.030 Uiso 1 1 calc R
C15 C -0.9531(4) -0.4355(2) -0.04260(4) 0.0224(4) Uani 1 1 d .
C16 C -0.7979(3) -0.5082(3) -0.06187(4) 0.0224(4) Uani 1 1 d .
H16 H -0.6905 -0.5889 -0.0557 0.027 Uiso 1 1 calc R
C17 C -0.9500(4) -0.4849(3) -0.01197(4) 0.0211(4) Uani 1 1 d .
C18 C -1.1274(4) -0.4401(3) 0.00648(4) 0.0252(4) Uani 1 1 d .
H18 H -1.2508 -0.3789 -0.0008 0.030 Uiso 1 1 calc R
C19 C -1.1257(4) -0.4835(3) 0.03494(4) 0.0253(4) Uani 1 1 d .
H19 H -1.2463 -0.4499 0.0464 0.030 Uiso 1 1 calc R
C20 C -0.9440(3) -0.5777(3) 0.04687(4) 0.0213(4) Uani 1 1 d .
C21 C -0.7685(4) -0.6271(3) 0.02837(4) 0.0237(4) Uani 1 1 d .
H21 H -0.6476 -0.6923 0.0353 0.028 Uiso 1 1 calc R
C22 C -0.7725(4) -0.5803(3) 0.00005(4) 0.0240(4) Uani 1 1 d .
H22 H -0.6522 -0.6137 -0.0115 0.029 Uiso 1 1 calc R
C23 C -1.0990(4) -0.5391(3) 0.09484(4) 0.0263(4) Uani 1 1 d .
H23A H -1.1060 -0.4151 0.0912 0.039 Uiso 1 1 calc R
H23B H -1.0511 -0.5587 0.1141 0.039 Uiso 1 1 calc R
H23C H -1.2459 -0.5900 0.0920 0.039 Uiso 1 1 calc R
C24 C -0.7418(3) -0.7088(3) 0.08683(4) 0.0251(4) Uani 1 1 d .
H24A H -0.7343 -0.8256 0.0792 0.038 Uiso 1 1 calc R
H24B H -0.7527 -0.7146 0.1072 0.038 Uiso 1 1 calc R
H24C H -0.6078 -0.6452 0.0816 0.038 Uiso 1 1 calc R
O1 O -1.0176(3) -0.19309(19) -0.17738(3) 0.0270(3) Uani 1 1 d .
S1 S -0.63396(10) -0.52735(8) -0.118285(10) 0.03024(14) Uani 1 1 d .
N1 N -0.6493(3) -0.2728(2) -0.30349(3) 0.0269(4) Uani 1 1 d .
N2 N -0.7242(3) -0.3927(2) -0.16934(4) 0.0253(4) Uani 1 1 d .
N3 N -0.9458(3) -0.3031(2) -0.12945(3) 0.0218(4) Uani 1 1 d .
N4 N -0.9390(3) -0.6196(2) 0.07552(3) 0.0243(4) Uani 1 1 d .
F1 F -1.0072(3) 0.00203(16) -0.13943(3) 0.0380(3) Uani 1 1 d .
F2 F -1.3056(2) -0.1821(2) -0.14380(3) 0.0386(3) Uani 1 1 d .
B1 B -1.0771(4) -0.1630(3) -0.14738(5) 0.0253(5) Uani 1 1 d .

loop_
_atom_site_aniso_label
_atom_site_aniso_U_11
_atom_site_aniso_U_22
_atom_site_aniso_U_33
_atom_site_aniso_U_23
_atom_site_aniso_U_13
_atom_site_aniso_U_12
C1 0.0302(11) 0.0319(11) 0.0258(9) 0.0029(9) -0.0037(9) -0.0015(11)
C2 0.0322(12) 0.0352(12) 0.0278(10) 0.0014(9) 0.0018(9) 0.0056(11)
C3 0.0230(10) 0.0195(9) 0.0292(10) -0.0010(8) -0.0034(8) -0.0028(9)
C4 0.0224(10) 0.0214(10) 0.0323(10) -0.0028(9) -0.0004(9) 0.0050(9)
C5 0.0226(10) 0.0212(9) 0.0304(10) 0.0017(8) -0.0040(9) -0.0005(10)
C6 0.0214(10) 0.0186(9) 0.0276(9) 0.0004(8) -0.0024(8) -0.0013(9)
C7 0.0224(10) 0.0192(9) 0.0335(10) -0.0021(8) -0.0030(9) 0.0025(9)
C8 0.0231(10) 0.0189(9) 0.0318(10) 0.0013(8) -0.0032(9) 0.0031(9)
C9 0.0202(10) 0.0171(8) 0.0323(10) -0.0030(8) -0.0021(9) -0.0008(9)
C10 0.0200(9) 0.0219(9) 0.0310(10) -0.0005(9) -0.0027(9) 0.0003(9)
C11 0.0190(9) 0.0183(9) 0.0320(10) -0.0018(8) -0.0003(8) 0.0025(9)
C12 0.0213(9) 0.0155(9) 0.0286(9) 0.0000(8) -0.0022(8) -0.0005(9)
C13 0.0237(10) 0.0192(9) 0.0330(10) 0.0003(8) -0.0004(9) 0.0056(9)
C14 0.0240(10) 0.0208(9) 0.0303(9) -0.0029(8) 0.0028(9) 0.0052(10)
C15 0.0204(9) 0.0156(9) 0.0313(9) -0.0028(8) -0.0019(8) -0.0014(8)
C16 0.0196(9) 0.0198(9) 0.0279(9) 0.0004(8) 0.0002(8) 0.0038(9)
C17 0.0196(9) 0.0147(8) 0.0290(9) -0.0022(8) -0.0009(8) -0.0005(9)
C18 0.0192(10) 0.0229(9) 0.0333(10) 0.0011(8) -0.0008(9) 0.0037(9)
C19 0.0182(9) 0.0258(9) 0.0319(9) -0.0024(8) 0.0035(8) 0.0015(10)
C20 0.0185(9) 0.0166(9) 0.0288(9) -0.0036(8) -0.0018(8) -0.0015(8)
C21 0.0203(10) 0.0208(9) 0.0299(9) -0.0029(9) -0.0020(9) 0.0025(9)
C22 0.0196(10) 0.0209(10) 0.0315(9) -0.0053(8) 0.0014(9) 0.0026(9)
C23 0.0221(10) 0.0278(10) 0.0291(9) -0.0011(8) 0.0036(8) 0.0002(9)
C24 0.0210(10) 0.0282(10) 0.0260(9) 0.0026(9) -0.0011(8) 0.0015(10)
O1 0.0275(8) 0.0250(7) 0.0286(7) 0.0008(6) -0.0007(6) 0.0088(7)
S1 0.0295(3) 0.0341(3) 0.0271(2) 0.0034(2) 0.0027(2) 0.0147(3)
N1 0.0293(10) 0.0244(8) 0.0272(8) 0.0011(7) -0.0014(8) 0.0053(9)
N2 0.0232(9) 0.0252(8) 0.0274(8) 0.0004(7) -0.0012(7) 0.0052(8)
N3 0.0205(8) 0.0181(8) 0.0266(8) -0.0010(7) -0.0018(7) 0.0032(8)
N4 0.0196(8) 0.0255(9) 0.0279(8) -0.0037(7) 0.0017(7) 0.0043(8)
F1 0.0582(9) 0.0194(6) 0.0365(6) -0.0030(5) -0.0098(6) 0.0076(7)
F2 0.0226(6) 0.0582(9) 0.0349(6) 0.0074(7) -0.0002(5) 0.0110(7)
B1 0.0238(12) 0.0226(11) 0.0296(11) 0.0013(10) -0.0025(10) 0.0050(10)

loop_
_atom_type_symbol
_atom_type_description
_atom_type_scat_dispersion_real
_atom_type_scat_dispersion_imag
_atom_type_scat_source
C C 0.0181 0.0091 'International Tables Vol C Tables 4.2.6.8 and 6.1.1.4'
H H 0.0000 0.0000 'International Tables Vol C Tables 4.2.6.8 and 6.1.1.4'
O O 0.0492 0.0322 'International Tables Vol C Tables 4.2.6.8 and 6.1.1.4'
S S 0.3331 0.5567 'International Tables Vol C Tables 4.2.6.8 and 6.1.1.4'
N N 0.0311 0.0180 'International Tables Vol C Tables 4.2.6.8 and 6.1.1.4'
F F 0.0727 0.0534 'International Tables Vol C Tables 4.2.6.8 and 6.1.1.4'
B B 0.0090 0.0039 'International Tables Vol C Tables 4.2.6.8 and 6.1.1.4'

loop_
_geom_angle_atom_site_label_1
_geom_angle_atom_site_label_2
_geom_angle_atom_site_label_3
_geom_angle
N1 C3 C4 121.2(2)
N1 C3 C8 121.91(18)
C4 C3 C8 116.87(18)
C5 C4 C3 121.2(2)
C4 C5 C6 121.45(19)
C5 C6 C7 117.62(18)
C5 C6 C9 120.59(18)
C7 C6 C9 121.79(19)
C8 C7 C6 121.4(2)
C7 C8 C3 121.45(19)
O1 C9 N2 124.01(18)
O1 C9 C6 116.56(18)
N2 C9 C6 119.43(19)
N3 C10 N2 126.98(19)
N3 C10 S1 113.03(15)
N2 C10 S1 119.99(16)
C12 C11 C16 121.97(19)
C12 C11 S1 109.86(15)
C16 C11 S1 128.17(16)
C13 C12 C11 119.30(18)
C13 C12 N3 127.30(19)
C11 C12 N3 113.39(18)
C14 C13 C12 118.9(2)
C13 C14 C15 122.7(2)
C16 C15 C14 117.92(19)
C16 C15 C17 121.14(18)
C14 C15 C17 120.93(18)
C11 C16 C15 119.20(19)
C22 C17 C18 115.97(18)
C22 C17 C15 122.17(18)
C18 C17 C15 121.85(19)
C19 C18 C17 122.5(2)
C18 C19 C20 120.97(19)
N4 C20 C21 121.66(19)
N4 C20 C19 121.43(18)
C21 C20 C19 116.91(18)
C22 C21 C20 121.08(19)
C21 C22 C17 122.58(19)
C9 O1 B1 125.01(16)
C10 S1 C11 90.68(10)
C3 N1 C1 120.96(18)
C3 N1 C2 121.03(18)
C1 N1 C2 118.00(17)
C9 N2 C10 116.55(18)
C10 N3 C12 113.03(17)
C10 N3 B1 118.86(17)
C12 N3 B1 127.86(17)
C20 N4 C23 119.94(17)
C20 N4 C24 118.81(17)
C23 N4 C24 119.55(16)
F2 B1 F1 111.1(2)
F2 B1 O1 109.67(18)
F1 B1 O1 109.36(18)
F2 B1 N3 110.52(19)
F1 B1 N3 109.13(17)
O1 B1 N3 106.97(17)

loop_
_geom_bond_atom_site_label_1
_geom_bond_atom_site_label_2
_geom_bond_distance
C1 N1 1.457(3)
C2 N1 1.458(3)
C3 N1 1.353(2)
C3 C4 1.419(3)
C3 C8 1.421(3)
C4 C5 1.371(3)
C5 C6 1.408(3)
C6 C7 1.409(3)
C6 C9 1.444(3)
C7 C8 1.367(3)
C9 O1 1.317(2)
C9 N2 1.329(3)
C10 N3 1.333(3)
C10 N2 1.335(3)
C10 S1 1.733(2)
C11 C12 1.393(3)
C11 C16 1.393(3)
C11 S1 1.746(2)
C12 C13 1.390(3)
C12 N3 1.399(2)
C13 C14 1.384(3)
C14 C15 1.406(3)
C15 C16 1.403(3)
C15 C17 1.489(3)
C17 C22 1.395(3)
C17 C18 1.403(3)
C18 C19 1.378(3)
C19 C20 1.408(3)
C20 N4 1.385(2)
C20 C21 1.405(3)
C21 C22 1.379(3)
C23 N4 1.447(2)
C24 N4 1.450(3)
O1 B1 1.472(3)
N3 B1 1.565(3)
F1 B1 1.374(3)
F2 B1 1.369(3)
